data_4321096
loop_
_publ_author_name
'Loreto Ballester'
'Ana M. Gil '
'Angel Guti\'errez'
'M. Felisa Perpi\~n\'an'
'Mar\'ia Teresa Azcondo'
'Ana E. S\'anchez'
'Eugenio Coronado'
'Carlos J. G\'omez-Garc\'ia'

_publ_contact_author
;                                                                               
Angel Gutierrez                                                        
Departamento de Quimica Inorganica I                                     
Facultad de Quimica                                         
Universidad Complutense                                                         
E-28040 Madrid                                                                  
Spain                                                                     
;
_publ_contact_author_email alonso@eucmax.sim.ucm.es
_publ_contact_author_fax '+34 913944352'
_publ_contact_author_phone '+34 913944337'
_publ_section_title
;
 Delocalized TCNQ Stacks in Nickel and Copper Tetraazamacrocyclic Systems
;
_journal_name_full 'Inorganic Chemistry'
_journal_page_first 2837
_journal_page_last 2842
_journal_paper_doi 10.1021/ic9912070
_journal_volume 39
_journal_year 2000
_chemical_formula_sum 'C52 H44 Cu N16'
_chemical_formula_weight 956.57
_chemical_name_systematic
; 
 ? 
;
_space_group_IT_number 2
_symmetry_cell_setting triclinic
_symmetry_space_group_name_Hall '-P 1'
_symmetry_space_group_name_H-M 'P -1'
_atom_sites_solution_hydrogens geom
_atom_sites_solution_primary direct
_atom_sites_solution_secondary difmap
_audit_creation_method SHELXL
_cell_angle_alpha 92.327(10)
_cell_angle_beta 95.052(10)
_cell_angle_gamma 95.660(10)
_cell_formula_units_Z 1
_cell_length_a 7.8721(10)
_cell_length_b 9.8400(10)
_cell_length_c 14.8196(10)
_cell_measurement_temperature 293(2)
_cell_volume 1136.5(2)
_computing_structure_refinement 'SHELXL-93 (Sheldrick, 1993)'
_computing_structure_solution 'SHELXS-86 (Sheldrick, 1990)'
_diffrn_ambient_temperature 293(2)
_diffrn_radiation_monochromator graphite
_diffrn_radiation_source 'fine-focus sealed tube'
_diffrn_radiation_type MoK\a
_diffrn_radiation_wavelength 0.71073
_diffrn_reflns_av_R_equivalents 0.1235
_diffrn_reflns_av_sigmaI/netI 0.7189
_diffrn_reflns_limit_h_max 9
_diffrn_reflns_limit_h_min -9
_diffrn_reflns_limit_k_max 11
_diffrn_reflns_limit_k_min -11
_diffrn_reflns_limit_l_max 17
_diffrn_reflns_limit_l_min 0
_diffrn_reflns_number 3702
_diffrn_reflns_theta_max 25.00
_diffrn_reflns_theta_min 1.38
_exptl_absorpt_coefficient_mu 0.538
_exptl_crystal_density_diffrn 1.398
_exptl_crystal_F_000 497
_refine_diff_density_max 0.382
_refine_diff_density_min -0.784
_refine_diff_density_rms 0.090
_refine_ls_extinction_method none
_refine_ls_goodness_of_fit_all 0.974
_refine_ls_goodness_of_fit_obs 1.293
_refine_ls_matrix_type full
_refine_ls_number_parameters 313
_refine_ls_number_reflns 3557
_refine_ls_number_restraints 0
_refine_ls_restrained_S_all 0.974
_refine_ls_restrained_S_obs 1.293
_refine_ls_R_factor_all 0.4109
_refine_ls_R_factor_obs 0.0852
_refine_ls_shift/esd_max -0.789
_refine_ls_shift/esd_mean 0.208
_refine_ls_structure_factor_coef Fsqd
_refine_ls_weighting_details 'w=1/[\s^2^(Fo^2^)+(0.1073P)^2^+0.0000P] where P=(Fo^2^+2Fc^2^)/3'
_refine_ls_weighting_scheme calc
_refine_ls_wR_factor_all 0.2877
_refine_ls_wR_factor_obs 0.1841
_reflns_number_observed 1031
_reflns_number_total 3557
_reflns_observed_criterion >2sigma(I)
_cod_data_source_file ic9912070_1.cif
_cod_data_source_block '[Cu(transdieneN4)](TCNQ)3'
_cod_depositor_comments
;
The following automatic conversions were performed:

'_refine_ls_weighting_scheme' value 'calc
w=1/[\s^2^(Fo^2^)+(0.1073P)^2^+0.0000P] where P=(Fo^2^+2Fc^2^)/3' was
changed to 'calc'. New tag '_refine_ls_weighting_details' was
created. The value of the new tag was set to
'w=1/[\s^2^(Fo^2^)+(0.1073P)^2^+0.0000P] where P=(Fo^2^+2Fc^2^)/3'.

Automatic conversion script
Id: cif_fix_values 3143 2015-03-26 13:38:13Z robertas 
;
_cod_database_code 4321096

loop_
_symmetry_equiv_pos_as_xyz
'x, y, z'
'-x, -y, -z'

loop_
_atom_site_aniso_label
_atom_site_aniso_U_11
_atom_site_aniso_U_22
_atom_site_aniso_U_33
_atom_site_aniso_U_23
_atom_site_aniso_U_13
_atom_site_aniso_U_12
Cu 0.049(2) 0.035(2) 0.071(2) -0.0093(15) -0.019(2) 0.0065(13)
N1 0.057(8) 0.015(6) 0.048(8) -0.003(6) -0.010(7) 0.000(5)
N2 0.064(8) 0.028(7) 0.069(9) -0.006(6) -0.017(7) 0.020(6)
N3 0.029(7) 0.077(9) 0.053(9) 0.005(7) -0.001(7) 0.013(7)
N4 0.089(11) 0.077(10) 0.029(8) 0.002(7) 0.008(8) -0.011(8)
N5 0.097(12) 0.131(13) 0.031(9) -0.014(9) 0.008(9) 0.009(9)
N6 0.054(9) 0.061(9) 0.071(10) 0.015(7) 0.008(8) -0.002(7)
N7 0.032(7) 0.063(9) 0.055(9) 0.016(7) 0.000(6) -0.004(7)
N8 0.076(10) 0.087(10) 0.039(9) -0.030(8) 0.019(8) 0.008(8)
C1 0.049(9) 0.050(10) 0.042(10) 0.016(8) 0.011(8) 0.011(8)
C2 0.076(10) 0.044(9) 0.029(9) 0.006(7) -0.006(7) -0.012(8)
C3 0.034(9) 0.040(9) 0.060(11) 0.014(8) -0.001(8) 0.020(7)
C4 0.064(11) 0.025(8) 0.072(12) 0.019(8) 0.005(9) 0.011(8)
C5 0.046(10) 0.035(9) 0.067(11) -0.005(8) 0.004(8) -0.006(7)
C9 0.028(8) 0.026(7) 0.020(8) 0.008(6) -0.002(7) 0.003(7)
C10 0.041(10) 0.043(10) 0.051(12) 0.004(9) -0.011(9) -0.015(7)
C11 0.053(10) 0.011(7) 0.030(9) 0.003(6) -0.005(8) 0.001(6)
C12 0.035(9) 0.019(7) 0.020(8) -0.006(6) -0.003(7) 0.008(6)
C13 0.018(7) 0.025(7) 0.042(10) 0.005(7) 0.005(7) -0.007(6)
C14 0.040(9) 0.024(7) 0.023(8) -0.001(6) 0.005(7) 0.004(6)
C15 0.034(8) 0.034(8) 0.026(8) 0.002(6) 0.017(7) -0.003(6)
C16 0.033(8) 0.032(8) 0.022(9) 0.010(6) 0.014(7) 0.002(6)
C17 0.035(9) 0.022(7) 0.019(8) 0.000(6) 0.010(7) 0.000(6)
C18 0.046(10) 0.025(8) 0.044(10) 0.014(7) 0.014(8) -0.002(7)
C19 0.041(9) 0.036(9) 0.047(11) 0.003(8) -0.009(9) -0.003(7)
C20 0.039(10) 0.032(8) 0.043(10) -0.002(7) -0.010(8) -0.010(8)
C21 0.039(9) 0.052(10) 0.026(9) -0.008(7) -0.015(8) 0.010(8)
C22 0.038(9) 0.059(10) 0.024(9) -0.024(8) 0.018(7) 0.001(7)
C23 0.027(8) 0.030(8) 0.042(9) -0.008(7) 0.017(7) -0.001(6)
C24 0.017(8) 0.028(7) 0.033(9) -0.003(6) -0.011(7) 0.003(6)
C25 0.041(9) 0.040(9) 0.035(10) 0.001(7) 0.014(8) 0.013(7)
C26 0.043(9) 0.023(7) 0.022(8) 0.005(6) 0.008(7) 0.006(6)
C6 0.098(13) 0.048(11) 0.065(12) -0.012(9) -0.031(10) -0.007(10)
C7 0.066(11) 0.046(10) 0.094(13) 0.002(9) 0.023(10) -0.002(8)
C8 0.071(11) 0.017(8) 0.074(12) 0.012(7) -0.016(9) 0.003(7)

loop_
_atom_site_label
_atom_site_type_symbol
_atom_site_fract_x
_atom_site_fract_y
_atom_site_fract_z
_atom_site_U_iso_or_equiv
_atom_site_thermal_displace_type
_atom_site_occupancy
_atom_site_calc_flag
_atom_site_refinement_flags
_atom_site_disorder_group
Cu Cu 0.0000 0.0000 0.0000 0.0534(10) Uani 1 d S .
N1 N 0.1850(14) 0.0980(10) 0.0823(7) 0.041(3) Uani 1 d . .
N2 N 0.0587(14) -0.1889(10) 0.0345(7) 0.054(3) Uani 1 d . .
H2 H 0.0000(14) -0.1310(10) 0.0593(7) 0.065 Uiso 1 calc R .
N3 N 0.5508(15) 0.2405(12) 0.4246(8) 0.053(4) Uani 1 d . .
N4 N 0.9669(17) 0.2497(13) 0.2609(9) 0.066(4) Uani 1 d . .
N5 N 1.2387(18) 0.4719(16) 0.8822(9) 0.087(5) Uani 1 d . .
N6 N 1.6561(17) 0.5158(12) 0.7118(9) 0.062(4) Uani 1 d . .
N7 N 0.5580(14) 0.1470(11) 0.6403(8) 0.051(3) Uani 1 d . .
N8 N 0.1596(16) 0.1007(13) 0.8149(9) 0.067(4) Uani 1 d . .
C1 C 0.2873(18) 0.0566(15) 0.1431(10) 0.046(4) Uani 1 d . .
C2 C 0.2818(18) -0.0991(13) 0.1498(8) 0.051(4) Uani 1 d . .
H2A H 0.3928(18) -0.1177(13) 0.1776(8) 0.062 Uiso 1 calc R .
H2B H 0.1987(18) -0.1253(13) 0.1921(8) 0.062 Uiso 1 calc R .
C3 C 0.2404(16) -0.1955(13) 0.0663(10) 0.044(4) Uani 1 d . .
C4 C -0.0175(17) -0.2799(13) -0.0378(10) 0.053(4) Uani 1 d . .
H4A H -0.0249(17) -0.3725(13) -0.0174(10) 0.064 Uiso 1 calc R .
H4B H 0.0553(17) -0.2757(13) -0.0874(10) 0.064 Uiso 1 calc R .
C5 C -0.1901(17) -0.2480(12) -0.0713(10) 0.050(4) Uani 1 d . .
H5A H -0.2715(17) -0.2760(12) -0.0285(10) 0.060 Uiso 1 calc R .
H5B H -0.2260(17) -0.2969(12) -0.1290(10) 0.060 Uiso 1 calc R .
C9 C 0.6928(17) 0.2563(11) 0.4244(8) 0.025(3) Uani 1 d . .
C10 C 0.9308(17) 0.2647(14) 0.3313(12) 0.047(4) Uani 1 d . .
C11 C 0.8786(17) 0.2840(11) 0.4185(9) 0.032(3) Uani 1 d . .
C12 C 0.9883(16) 0.3226(11) 0.4936(8) 0.025(3) Uani 1 d . .
C13 C 0.9348(15) 0.3426(11) 0.5824(9) 0.029(3) Uani 1 d . .
H13 H 0.8186(15) 0.3271(11) 0.5901(9) 0.034 Uiso 1 calc R .
C14 C 1.1705(16) 0.3503(11) 0.4875(8) 0.029(3) Uani 1 d . .
H14 H 1.2127(16) 0.3389(11) 0.4313(8) 0.035 Uiso 1 calc R .
C15 C 1.0429(15) 0.3820(11) 0.6539(9) 0.031(3) Uani 1 d . .
H15 H 1.0019(15) 0.3911(11) 0.7106(9) 0.037 Uiso 1 calc R .
C16 C 1.2797(16) 0.3915(11) 0.5588(8) 0.028(3) Uani 1 d . .
H16 H 1.3959(16) 0.4077(11) 0.5514(8) 0.034 Uiso 1 calc R .
C17 C 1.2231(16) 0.4111(11) 0.6455(8) 0.025(3) Uani 1 d . .
C18 C 1.3354(17) 0.4522(12) 0.7201(10) 0.038(3) Uani 1 d . .
C19 C 1.2802(17) 0.4649(13) 0.8103(11) 0.043(4) Uani 1 d . .
C20 C 1.5135(20) 0.4889(13) 0.7152(9) 0.040(4) Uani 1 d . .
C21 C 0.4136(19) 0.1197(13) 0.6416(9) 0.040(4) Uani 1 d . .
C22 C 0.1907(16) 0.0921(14) 0.7432(10) 0.041(4) Uani 1 d . .
C23 C 0.2306(15) 0.0841(12) 0.6514(9) 0.033(3) Uani 1 d . .
C24 C 0.1189(15) 0.0414(11) 0.5760(9) 0.027(3) Uani 1 d . .
C25 C 0.1691(17) 0.0259(12) 0.4870(9) 0.038(4) Uani 1 d . .
H25 H 0.2844(17) 0.0435(12) 0.4779(9) 0.045 Uiso 1 calc R .
C26 C -0.0561(16) 0.0135(11) 0.5846(8) 0.029(3) Uani 1 d . .
H26 H -0.0956(16) 0.0224(11) 0.6417(8) 0.035 Uiso 1 calc R .
C6 C 0.4063(19) 0.1340(14) 0.2133(10) 0.074(5) Uani 1 d . .
H6A H 0.4036(19) 0.2302(14) 0.2056(10) 0.111 Uiso 1 calc R .
H6B H 0.5204(19) 0.1100(14) 0.2080(10) 0.111 Uiso 1 calc R .
H6C H 0.3725(19) 0.1123(14) 0.2722(10) 0.111 Uiso 1 calc R .
C7 C 0.3556(18) -0.1628(14) -0.0064(10) 0.069(5) Uani 1 d . .
H7A H 0.3246(18) -0.2261(14) -0.0575(10) 0.103 Uiso 1 calc R .
H7B H 0.4723(18) -0.1698(14) 0.0164(10) 0.103 Uiso 1 calc R .
H7C H 0.3441(18) -0.0714(14) -0.0247(10) 0.103 Uiso 1 calc R .
C8 C 0.2600(17) -0.3406(11) 0.0966(9) 0.055(4) Uani 1 d . .
H8A H 0.1859(17) -0.3613(11) 0.1434(9) 0.082 Uiso 1 calc R .
H8B H 0.3768(17) -0.3466(11) 0.1196(9) 0.082 Uiso 1 calc R .
H8C H 0.2297(17) -0.4048(11) 0.0458(9) 0.082 Uiso 1 calc R .

loop_
_atom_type_symbol
_atom_type_description
_atom_type_scat_dispersion_real
_atom_type_scat_dispersion_imag
_atom_type_scat_source
C C 0.0033 0.0016 'International Tables Vol C Tables 4.2.6.8 and 6.1.1.4'
H H 0.0000 0.0000 'International Tables Vol C Tables 4.2.6.8 and 6.1.1.4'
N N 0.0061 0.0033 'International Tables Vol C Tables 4.2.6.8 and 6.1.1.4'
Cu Cu 0.3201 1.2651 'International Tables Vol C Tables 4.2.6.8 and 6.1.1.4'

loop_
_geom_angle_atom_site_label_1
_geom_angle_atom_site_label_2
_geom_angle_atom_site_label_3
_geom_angle
_geom_angle_site_symmetry_1
_geom_angle_site_symmetry_3
_geom_angle_publ_flag
N1 Cu N1 180.0 . 2 ?
N1 Cu N2 94.5(4) . . ?
N1 Cu N2 85.5(4) 2 . ?
N1 Cu N2 85.5(4) . 2 ?
N1 Cu N2 94.5(4) 2 2 ?
N2 Cu N2 180.0 . 2 ?
C1 N1 C5 117.9(11) . 2 ?
C1 N1 Cu 131.6(10) . . ?
C5 N1 Cu 110.3(8) 2 . ?
C4 N2 C3 118.8(10) . . ?
C4 N2 Cu 105.7(7) . . ?
C3 N2 Cu 114.5(8) . . ?
N1 C1 C6 130.3(14) . . ?
N1 C1 C2 116.1(13) . . ?
C6 C1 C2 113.5(12) . . ?
C3 C2 C1 121.4(11) . . ?
N2 C3 C7 111.9(12) . . ?
N2 C3 C2 107.4(10) . . ?
C7 C3 C2 112.5(11) . . ?
N2 C3 C8 107.9(10) . . ?
C7 C3 C8 109.7(11) . . ?
C2 C3 C8 107.3(11) . . ?
N2 C4 C5 112.7(11) . . ?
C4 C5 N1 108.7(10) . 2 ?
N3 C9 C11 175.6(13) . . ?
N4 C10 C11 177.7(16) . . ?
C12 C11 C10 123.9(12) . . ?
C12 C11 C9 121.3(12) . . ?
C10 C11 C9 114.7(11) . . ?
C11 C12 C13 123.9(12) . . ?
C11 C12 C14 121.2(12) . . ?
C13 C12 C14 114.9(11) . . ?
C15 C13 C12 122.9(12) . . ?
C16 C14 C12 122.6(12) . . ?
C13 C15 C17 120.9(12) . . ?
C14 C16 C17 121.3(12) . . ?
C18 C17 C16 121.7(12) . . ?
C18 C17 C15 120.8(12) . . ?
C16 C17 C15 117.4(12) . . ?
C17 C18 C20 123.3(13) . . ?
C17 C18 C19 122.3(12) . . ?
C20 C18 C19 114.4(13) . . ?
N5 C19 C18 178.2(15) . . ?
N6 C20 C18 178.7(15) . . ?
N7 C21 C23 175.2(14) . . ?
N8 C22 C23 178.8(16) . . ?
C24 C23 C22 126.9(12) . . ?
C24 C23 C21 120.0(12) . . ?
C22 C23 C21 113.0(12) . . ?
C23 C24 C26 120.1(13) . . ?
C23 C24 C25 124.2(12) . . ?
C26 C24 C25 115.7(11) . . ?
C26 C25 C24 122.3(12) 2_556 . ?
C25 C26 C24 122.0(12) 2_556 . ?

loop_
_geom_bond_atom_site_label_1
_geom_bond_atom_site_label_2
_geom_bond_distance
_geom_bond_site_symmetry_2
_geom_bond_publ_flag
Cu N1 1.963(10) . ?
Cu N1 1.963(10) 2 ?
Cu N2 2.034(10) . ?
Cu N2 2.034(10) 2 ?
N1 C1 1.262(14) . ?
N1 C5 1.488(14) 2 ?
N2 C4 1.419(15) . ?
N2 C3 1.474(14) . ?
N3 C9 1.114(13) . ?
N4 C10 1.11(2) . ?
N5 C19 1.14(2) . ?
N6 C20 1.13(2) . ?
N7 C21 1.145(14) . ?
N8 C22 1.113(15) . ?
C1 C6 1.47(2) . ?
C1 C2 1.54(2) . ?
C2 C3 1.52(2) . ?
C3 C7 1.49(2) . ?
C3 C8 1.53(2) . ?
C4 C5 1.47(2) . ?
C5 N1 1.488(14) 2 ?
C9 C11 1.47(2) . ?
C10 C11 1.40(2) . ?
C11 C12 1.36(2) . ?
C12 C13 1.43(2) . ?
C12 C14 1.44(2) . ?
C13 C15 1.32(2) . ?
C14 C16 1.325(14) . ?
C15 C17 1.436(15) . ?
C16 C17 1.410(15) . ?
C17 C18 1.37(2) . ?
C18 C20 1.42(2) . ?
C18 C19 1.45(2) . ?
C21 C23 1.47(2) . ?
C22 C23 1.42(2) . ?
C23 C24 1.384(15) . ?
C24 C26 1.396(15) . ?
C24 C25 1.42(2) . ?
C25 C26 1.34(2) 2_556 ?
C26 C25 1.34(2) 2_556 ?
